data_7211831
loop_
_publ_author_name
'Meng, Qing-Guo'
'Yan, Si-Tang'
'Kong, Guo-Qiang'
'Yang, Xiu-Li'
'Wu, Chuan-De'

_publ_section_title
;
 Formation of a 2D supramolecular water framework via metal--organic unit
 templating
;
_journal_issue 3
_journal_name_full CrystEngComm
_journal_page_first 688
_journal_paper_doi 10.1039/b915253a
_journal_volume 12
_journal_year 2010
_chemical_formula_sum 'C39 H61 N5 Ni2 O24'
_chemical_formula_weight 1101.35
_chemical_name_systematic
;
?
;
_space_group_IT_number 2
_symmetry_cell_setting triclinic
_symmetry_space_group_name_Hall '-P 1'
_symmetry_space_group_name_H-M 'P -1'
_atom_sites_solution_hydrogens geom
_atom_sites_solution_primary direct
_atom_sites_solution_secondary difmap
_audit_creation_method SHELXL-97
_cell_angle_alpha 110.270(7)
_cell_angle_beta 107.369(7)
_cell_angle_gamma 100.928(5)
_cell_formula_units_Z 1
_cell_length_a 10.2608(8)
_cell_length_b 11.4119(8)
_cell_length_c 13.314(2)
_cell_measurement_reflns_used 20611
_cell_measurement_temperature 296(2)
_cell_measurement_theta_max 27.72
_cell_measurement_theta_min 1.78
_cell_volume 1318.9(3)
_computing_cell_refinement 'Siemens SMART & SAINT'
_computing_data_collection 'Siemens SMART'
_computing_data_reduction 'Siemens XPREP'
_computing_molecular_graphics 'Siemens SHELXTL'
_computing_publication_material 'Siemens SHELXTL'
_computing_structure_refinement 'Siemens SHELXTL'
_computing_structure_solution 'Siemens SHELXTL'
_diffrn_ambient_temperature 296(2)
_diffrn_measured_fraction_theta_full 0.985
_diffrn_measured_fraction_theta_max 0.985
_diffrn_measurement_device_type 'Siemens SMART CCD area-detector'
_diffrn_measurement_method '\f and \w'
_diffrn_radiation_monochromator graphite
_diffrn_radiation_source 'fine-focus sealed tube'
_diffrn_radiation_type MoK\a
_diffrn_radiation_wavelength 0.71073
_diffrn_reflns_av_R_equivalents 0.0651
_diffrn_reflns_av_sigmaI/netI 0.0795
_diffrn_reflns_limit_h_max 13
_diffrn_reflns_limit_h_min -13
_diffrn_reflns_limit_k_max 14
_diffrn_reflns_limit_k_min -14
_diffrn_reflns_limit_l_max 17
_diffrn_reflns_limit_l_min -17
_diffrn_reflns_number 20611
_diffrn_reflns_theta_full 27.72
_diffrn_reflns_theta_max 27.72
_diffrn_reflns_theta_min 1.78
_diffrn_standards_decay_% none
_diffrn_standards_interval_count none
_diffrn_standards_interval_time none
_diffrn_standards_number none
_exptl_absorpt_coefficient_mu 0.796
_exptl_absorpt_correction_T_max 0.909
_exptl_absorpt_correction_T_min 0.850
_exptl_absorpt_correction_type empirical
_exptl_absorpt_process_details 'SADABS (Sheldrick, 1996)'
_exptl_crystal_colour Green
_exptl_crystal_density_diffrn 1.387
_exptl_crystal_density_method 'not measured'
_exptl_crystal_description Bloc
_exptl_crystal_F_000 578
_exptl_crystal_size_max 0.32
_exptl_crystal_size_mid 0.17
_exptl_crystal_size_min 0.12
_refine_diff_density_max 0.533
_refine_diff_density_min -0.441
_refine_diff_density_rms 0.064
_refine_ls_extinction_method none
_refine_ls_goodness_of_fit_ref 1.017
_refine_ls_hydrogen_treatment constr
_refine_ls_matrix_type full
_refine_ls_number_parameters 316
_refine_ls_number_reflns 6096
_refine_ls_number_restraints 0
_refine_ls_restrained_S_all 1.017
_refine_ls_R_factor_all 0.0966
_refine_ls_R_factor_gt 0.0481
_refine_ls_shift/su_max 0.000
_refine_ls_shift/su_mean 0.000
_refine_ls_structure_factor_coef Fsqd
_refine_ls_weighting_details 'calc w=1/[\s^2^(Fo^2^)+(0.0532P)^2^+0.0279P] where P=(Fo^2^+2Fc^2^)/3'
_refine_ls_weighting_scheme calc
_refine_ls_wR_factor_gt 0.1047
_refine_ls_wR_factor_ref 0.1199
_reflns_number_gt 3837
_reflns_number_total 6096
_reflns_threshold_expression >2sigma(I)
_cod_data_source_file b915253a.txt
_cod_data_source_block Ni
_cod_original_cell_volume 1318.9(2)
_cod_original_sg_symbol_H-M P-1
_cod_database_code 7211831

loop_
_symmetry_equiv_pos_as_xyz
'x, y, z'
'-x, -y, -z'

loop_
_atom_site_label
_atom_site_type_symbol
_atom_site_fract_x
_atom_site_fract_y
_atom_site_fract_z
_atom_site_U_iso_or_equiv
_atom_site_adp_type
_atom_site_occupancy
_atom_site_symmetry_multiplicity
_atom_site_calc_flag
_atom_site_refinement_flags
Ni1 Ni 0.17292(4) 0.30374(4) 0.36729(3) 0.03182(13) Uani 1 1 d .
O1 O 0.3931(2) 0.1690(2) 0.26437(16) 0.0414(5) Uani 1 1 d .
O2 O 0.30275(18) 0.19433(18) 0.40055(14) 0.0297(4) Uani 1 1 d .
O3 O 0.5284(2) 0.40088(18) 0.65309(15) 0.0355(5) Uani 1 1 d .
O4 O 0.6218(2) 0.32707(19) 0.52224(17) 0.0391(5) Uani 1 1 d .
O5 O 0.0645(2) 0.4383(2) 0.3442(2) 0.0637(7) Uani 1 1 d .
H5B H -0.0364 0.4202 0.3173 0.096 Uiso 1 1 d .
H5C H 0.0871 0.4636 0.4067 0.096 Uiso 1 1 d .
O6 O 0.3199(2) 0.46777(19) 0.52022(15) 0.0348(5) Uani 1 1 d .
H6A H 0.3979 0.4581 0.5641 0.052 Uiso 1 1 d .
H6B H 0.3642 0.5288 0.4925 0.052 Uiso 1 1 d .
O7 O 0.27235(19) 0.35475(18) 0.26650(15) 0.0334(5) Uani 1 1 d .
H7A H 0.3262 0.2978 0.2621 0.050 Uiso 1 1 d .
H7B H 0.3493 0.4334 0.2981 0.050 Uiso 1 1 d .
O101 O 0.3864(3) 0.3321(3) 0.9530(3) 0.0949(10) Uani 1 1 d .
H10D H 0.4490 0.3844 1.0212 0.142 Uiso 1 1 d .
H10E H 0.4012 0.3662 0.9073 0.142 Uiso 1 1 d .
O102 O 0.4937(3) -0.1319(3) 0.0468(2) 0.0858(9) Uani 1 1 d .
H10J H 0.5408 -0.1835 0.0539 0.129 Uiso 1 1 d .
H10K H 0.5526 -0.0583 0.0794 0.129 Uiso 1 1 d .
O103 O 0.6089(3) 0.1576(3) 0.1834(2) 0.0681(7) Uani 1 1 d .
H10H H 0.5224 0.1745 0.1908 0.102 Uiso 1 1 d .
H10I H 0.5608 0.1586 0.1122 0.102 Uiso 1 1 d .
O104 O 0.4178(3) 0.4748(3) 0.8223(2) 0.0765(8) Uani 1 1 d .
H10F H 0.4539 0.4458 0.7753 0.115 Uiso 1 1 d .
H10G H 0.3652 0.5119 0.7934 0.115 Uiso 1 1 d .
O105 O -0.2177(2) 0.4255(2) 0.30242(19) 0.0596(7) Uani 1 1 d .
H10B H -0.2404 0.4525 0.3583 0.089 Uiso 1 1 d .
H10C H -0.2716 0.3407 0.2597 0.089 Uiso 1 1 d .
N1 N 0.0684(3) 0.2456(2) 0.4637(2) 0.0390(6) Uani 1 1 d .
N2 N 0.0218(3) 0.1434(3) 0.2157(2) 0.0435(6) Uani 1 1 d .
N3 N 0.0382(9) 0.4899(7) 0.1108(7) 0.169(3) Uani 0.50 1 d P
C20 C 0.0382(9) 0.4899(7) 0.1108(7) 0.169(3) Uani 0.50 1 d P
H20A H 0.0612 0.4817 0.1806 0.203 Uiso 0.50 1 calc PR
C1 C 0.5611(3) 0.3109(3) 0.5869(2) 0.0302(6) Uani 1 1 d .
C2 C 0.5344(3) 0.1796(3) 0.5924(2) 0.0271(6) Uani 1 1 d .
C3 C 0.5750(3) 0.1815(3) 0.7010(2) 0.0364(7) Uani 1 1 d .
H3A H 0.5922 0.2585 0.7652 0.044 Uiso 1 1 calc R
C4 C 0.4921(3) 0.0575(2) 0.4919(2) 0.0239(6) Uani 1 1 d .
C5 C 0.4093(3) -0.0693(3) 0.2839(2) 0.0373(7) Uani 1 1 d .
H5A H 0.3821 -0.0728 0.2094 0.045 Uiso 1 1 calc R
C6 C 0.4329(3) 0.0456(3) 0.3755(2) 0.0273(6) Uani 1 1 d .
C7 C 0.3756(3) 0.1466(3) 0.3459(2) 0.0296(6) Uani 1 1 d .
C8 C 0.1398(4) 0.2293(3) 0.5566(3) 0.0512(9) Uani 1 1 d .
H8A H 0.2389 0.2456 0.5794 0.061 Uiso 1 1 calc R
C9 C 0.0730(5) 0.1894(5) 0.6201(4) 0.0784(13) Uani 1 1 d .
H9A H 0.1265 0.1804 0.6854 0.094 Uiso 1 1 calc R
C10 C -0.0729(5) 0.1631(5) 0.5863(4) 0.0900(15) Uani 1 1 d .
H10A H -0.1200 0.1365 0.6284 0.108 Uiso 1 1 calc R
C11 C -0.1485(4) 0.1766(5) 0.4895(4) 0.0819(14) Uani 1 1 d .
H11A H -0.2482 0.1573 0.4635 0.098 Uiso 1 1 calc R
C12 C -0.0739(4) 0.2191(4) 0.4318(4) 0.0653(11) Uani 1 1 d .
H12A H -0.1253 0.2300 0.3670 0.078 Uiso 1 1 calc R
C13 C -0.0580(4) 0.1564(5) 0.1235(3) 0.0656(11) Uani 1 1 d .
H13A H -0.0457 0.2404 0.1259 0.079 Uiso 1 1 calc R
C14 C -0.1602(5) 0.0468(6) 0.0228(3) 0.0866(16) Uani 1 1 d .
H14A H -0.2146 0.0576 -0.0411 0.104 Uiso 1 1 calc R
C15 C -0.1786(5) -0.0746(6) 0.0200(4) 0.0917(17) Uani 1 1 d .
H15A H -0.2473 -0.1482 -0.0455 0.110 Uiso 1 1 calc R
C16 C -0.0964(5) -0.0892(4) 0.1132(3) 0.0811(13) Uani 1 1 d .
H16A H -0.1070 -0.1724 0.1121 0.097 Uiso 1 1 calc R
C17 C 0.0020(4) 0.0216(4) 0.2085(3) 0.0576(10) Uani 1 1 d .
H17A H 0.0585 0.0112 0.2719 0.069 Uiso 1 1 calc R
C18 C -0.0814(11) 0.5194(9) 0.0610(10) 0.185(4) Uani 1 1 d .
H18A H -0.1376 0.5344 0.1062 0.222 Uiso 1 1 d .
C19 C 0.1197(9) 0.4739(8) 0.0449(11) 0.178(5) Uani 1 1 d .
H19A H 0.2102 0.4571 0.0672 0.214 Uiso 1 1 d .

loop_
_atom_site_aniso_label
_atom_site_aniso_U_11
_atom_site_aniso_U_22
_atom_site_aniso_U_33
_atom_site_aniso_U_23
_atom_site_aniso_U_13
_atom_site_aniso_U_12
Ni1 0.0303(2) 0.0289(2) 0.0408(2) 0.01985(18) 0.01299(16) 0.01181(17)
O1 0.0642(14) 0.0431(13) 0.0391(11) 0.0275(11) 0.0284(11) 0.0325(12)
O2 0.0338(10) 0.0308(11) 0.0319(9) 0.0170(9) 0.0147(8) 0.0167(9)
O3 0.0461(12) 0.0206(11) 0.0354(10) 0.0082(9) 0.0136(9) 0.0134(10)
O4 0.0471(12) 0.0304(12) 0.0533(12) 0.0250(11) 0.0284(11) 0.0144(10)
O5 0.0522(15) 0.0698(18) 0.1015(18) 0.0599(16) 0.0345(14) 0.0374(14)
O6 0.0386(11) 0.0300(12) 0.0399(11) 0.0180(9) 0.0163(9) 0.0130(10)
O7 0.0362(11) 0.0268(12) 0.0388(10) 0.0182(9) 0.0117(9) 0.0110(9)
O101 0.106(2) 0.072(2) 0.096(2) 0.0403(19) 0.0302(19) 0.0147(19)
O102 0.109(2) 0.078(2) 0.0858(19) 0.0358(17) 0.0522(18) 0.0392(19)
O103 0.0712(17) 0.078(2) 0.0645(15) 0.0278(15) 0.0361(14) 0.0337(16)
O104 0.099(2) 0.095(2) 0.0582(15) 0.0399(16) 0.0393(15) 0.0535(19)
O105 0.0601(15) 0.0627(17) 0.0625(15) 0.0237(13) 0.0304(13) 0.0303(14)
N1 0.0395(14) 0.0345(16) 0.0551(15) 0.0239(13) 0.0263(13) 0.0166(13)
N2 0.0339(14) 0.0514(19) 0.0419(14) 0.0275(14) 0.0068(12) 0.0060(14)
N3 0.131(6) 0.115(5) 0.218(7) 0.045(5) 0.025(6) 0.072(5)
C20 0.131(6) 0.115(5) 0.218(7) 0.045(5) 0.025(6) 0.072(5)
C1 0.0294(15) 0.0224(16) 0.0328(14) 0.0123(13) 0.0047(12) 0.0076(13)
C2 0.0297(14) 0.0228(15) 0.0294(14) 0.0116(12) 0.0109(12) 0.0103(13)
C3 0.0520(19) 0.0272(17) 0.0289(14) 0.0094(13) 0.0143(13) 0.0184(15)
C4 0.0262(13) 0.0218(15) 0.0296(13) 0.0137(12) 0.0138(11) 0.0105(12)
C5 0.0567(19) 0.0344(18) 0.0266(14) 0.0172(14) 0.0143(14) 0.0227(16)
C6 0.0335(15) 0.0238(16) 0.0304(14) 0.0147(12) 0.0152(12) 0.0113(13)
C7 0.0337(15) 0.0224(16) 0.0266(14) 0.0093(12) 0.0062(12) 0.0080(13)
C8 0.047(2) 0.061(3) 0.0496(19) 0.0276(19) 0.0222(17) 0.0149(18)
C9 0.080(3) 0.109(4) 0.080(3) 0.066(3) 0.046(2) 0.033(3)
C10 0.094(3) 0.123(4) 0.127(4) 0.089(4) 0.087(3) 0.053(3)
C11 0.057(3) 0.104(4) 0.138(4) 0.080(3) 0.065(3) 0.041(3)
C12 0.048(2) 0.076(3) 0.107(3) 0.061(3) 0.043(2) 0.036(2)
C13 0.048(2) 0.094(3) 0.056(2) 0.045(2) 0.0103(18) 0.019(2)
C14 0.053(3) 0.149(5) 0.042(2) 0.044(3) 0.0045(19) 0.017(3)
C15 0.060(3) 0.116(5) 0.050(3) 0.014(3) 0.014(2) -0.017(3)
C16 0.089(3) 0.059(3) 0.056(2) 0.010(2) 0.019(2) -0.013(3)
C17 0.058(2) 0.046(2) 0.048(2) 0.0192(19) 0.0071(17) -0.0041(19)
C18 0.135(7) 0.142(7) 0.229(10) 0.030(8) 0.049(7) 0.074(6)
C19 0.106(6) 0.111(6) 0.223(10) 0.019(7) -0.011(7) 0.060(5)

loop_
_atom_type_symbol
_atom_type_description
_atom_type_scat_dispersion_real
_atom_type_scat_dispersion_imag
_atom_type_scat_source
C C 0.0033 0.0016 'International Tables Vol C Tables 4.2.6.8 and 6.1.1.4'
H H 0.0000 0.0000 'International Tables Vol C Tables 4.2.6.8 and 6.1.1.4'
N N 0.0061 0.0033 'International Tables Vol C Tables 4.2.6.8 and 6.1.1.4'
O O 0.0106 0.0060 'International Tables Vol C Tables 4.2.6.8 and 6.1.1.4'
Ni Ni 0.3393 1.1124 'International Tables Vol C Tables 4.2.6.8 and 6.1.1.4'

loop_
_geom_angle_atom_site_label_1
_geom_angle_atom_site_label_2
_geom_angle_atom_site_label_3
_geom_angle
_geom_angle_site_symmetry_1
_geom_angle_site_symmetry_3
O2 Ni1 O7 91.87(7) . .
O2 Ni1 N2 92.20(9) . .
O7 Ni1 N2 88.20(9) . .
O2 Ni1 N1 87.73(8) . .
O7 Ni1 N1 177.92(9) . .
N2 Ni1 N1 89.77(10) . .
O2 Ni1 O6 89.44(7) . .
O7 Ni1 O6 92.49(7) . .
N2 Ni1 O6 178.20(8) . .
N1 Ni1 O6 89.55(9) . .
O2 Ni1 O5 172.39(9) . .
O7 Ni1 O5 84.48(8) . .
N2 Ni1 O5 94.35(10) . .
N1 Ni1 O5 96.16(9) . .
O6 Ni1 O5 84.07(9) . .
C7 O2 Ni1 129.08(16) . .
Ni1 O5 H5B 125.5 . .
Ni1 O5 H5C 82.8 . .
H5B O5 H5C 103.1 . .
Ni1 O6 H6A 118.4 . .
Ni1 O6 H6B 104.4 . .
H6A O6 H6B 101.1 . .
Ni1 O7 H7A 98.3 . .
Ni1 O7 H7B 121.7 . .
H7A O7 H7B 97.3 . .
H10D O101 H10E 106.5 . .
H10J O102 H10K 106.2 . .
H10H O103 H10I 77.7 . .
H10F O104 H10G 104.6 . .
H10B O105 H10C 106.6 . .
C8 N1 C12 117.3(3) . .
C8 N1 Ni1 121.7(2) . .
C12 N1 Ni1 121.0(2) . .
C17 N2 C13 117.4(3) . .
C17 N2 Ni1 119.8(2) . .
C13 N2 Ni1 122.8(3) . .
C18 N3 C19 111.7(8) . .
O4 C1 O3 124.0(3) . .
O4 C1 C2 117.4(2) . .
O3 C1 C2 118.5(2) . .
C3 C2 C4 119.7(2) . .
C3 C2 C1 117.1(2) . .
C4 C2 C1 122.4(2) . .
C2 C3 C5 120.7(2) . 2_656
C2 C3 H3A 119.6 . .
C5 C3 H3A 119.6 2_656 .
C6 C4 C4 118.6(3) . 2_656
C6 C4 C2 122.4(2) . .
C4 C4 C2 119.0(3) 2_656 .
C6 C5 C3 121.6(2) . 2_656
C6 C5 H5A 119.2 . .
C3 C5 H5A 119.2 2_656 .
C5 C6 C4 119.6(2) . .
C5 C6 C7 116.4(2) . .
C4 C6 C7 123.5(2) . .
O1 C7 O2 125.1(2) . .
O1 C7 C6 118.8(2) . .
O2 C7 C6 115.8(2) . .
N1 C8 C9 122.6(3) . .
N1 C8 H8A 118.7 . .
C9 C8 H8A 118.7 . .
C10 C9 C8 119.2(4) . .
C10 C9 H9A 120.4 . .
C8 C9 H9A 120.4 . .
C9 C10 C11 119.0(4) . .
C9 C10 H10A 120.5 . .
C11 C10 H10A 120.5 . .
C10 C11 C12 118.4(4) . .
C10 C11 H11A 120.8 . .
C12 C11 H11A 120.8 . .
N1 C12 C11 123.4(4) . .
N1 C12 H12A 118.3 . .
C11 C12 H12A 118.3 . .
N2 C13 C14 121.6(4) . .
N2 C13 H13A 119.2 . .
C14 C13 H13A 119.2 . .
C15 C14 C13 119.0(4) . .
C15 C14 H14A 120.5 . .
C13 C14 H14A 120.5 . .
C14 C15 C16 119.9(4) . .
C14 C15 H15A 120.1 . .
C16 C15 H15A 120.1 . .
C15 C16 C17 118.3(5) . .
C15 C16 H16A 120.8 . .
C17 C16 H16A 120.8 . .
N2 C17 C16 123.7(4) . .
N2 C17 H17A 118.1 . .
C16 C17 H17A 118.1 . .
N3 C18 C19 124.5(9) . 2_565
N3 C18 H18A 113.5 . .
C19 C18 H18A 122.0 2_565 .
N3 C19 C18 123.7(8) . 2_565
N3 C19 H19A 124.0 . .
C18 C19 H19A 112.2 2_565 .

loop_
_geom_bond_atom_site_label_1
_geom_bond_atom_site_label_2
_geom_bond_distance
_geom_bond_site_symmetry_2
Ni1 O2 2.0472(17) .
Ni1 O7 2.0769(19) .
Ni1 N2 2.079(3) .
Ni1 N1 2.092(2) .
Ni1 O6 2.0928(19) .
Ni1 O5 2.112(2) .
O1 C7 1.251(3) .
O2 C7 1.261(3) .
O3 C1 1.275(3) .
O4 C1 1.245(3) .
O5 H5B 0.9429 .
O5 H5C 0.7233 .
O6 H6A 0.8906 .
O6 H6B 0.9931 .
O7 H7A 0.9275 .
O7 H7B 0.9367 .
O101 H10D 0.8510 .
O101 H10E 0.8618 .
O102 H10J 0.8413 .
O102 H10K 0.8112 .
O103 H10H 0.9684 .
O103 H10I 0.9334 .
O104 H10F 0.8252 .
O104 H10G 0.8330 .
O105 H10B 0.8216 .
O105 H10C 0.8907 .
N1 C8 1.331(4) .
N1 C12 1.333(4) .
N2 C17 1.331(4) .
N2 C13 1.332(4) .
N3 C18 1.373(10) .
N3 C19 1.375(12) .
C1 C2 1.503(4) .
C2 C3 1.371(3) .
C2 C4 1.432(3) .
C3 C5 1.395(4) 2_656
C3 H3A 0.9300 .
C4 C6 1.432(3) .
C4 C4 1.432(5) 2_656
C5 C6 1.365(4) .
C5 C3 1.395(4) 2_656
C5 H5A 0.9300 .
C6 C7 1.504(4) .
C8 C9 1.374(5) .
C8 H8A 0.9300 .
C9 C10 1.367(6) .
C9 H9A 0.9300 .
C10 C11 1.367(6) .
C10 H10A 0.9300 .
C11 C12 1.372(5) .
C11 H11A 0.9300 .
C12 H12A 0.9300 .
C13 C14 1.401(6) .
C13 H13A 0.9300 .
C14 C15 1.348(7) .
C14 H14A 0.9300 .
C15 C16 1.360(6) .
C15 H15A 0.9300 .
C16 C17 1.366(5) .
C16 H16A 0.9300 .
C17 H17A 0.9300 .
C18 C19 1.379(13) 2_565
C18 H18A 0.9468 .
C19 C18 1.379(13) 2_565
C19 H19A 0.9641 .

loop_
_geom_hbond_atom_site_label_D
_geom_hbond_atom_site_label_H
_geom_hbond_atom_site_label_A
_geom_hbond_distance_DH
_geom_hbond_distance_HA
_geom_hbond_distance_DA
_geom_hbond_angle_DHA
_geom_hbond_site_symmetry_A
O5 H5B O105 0.94 1.83 2.745(3) 164.2 .
O5 H5C O6 0.72 2.40 2.816(3) 118.6 .
O6 H6A O3 0.89 1.88 2.754(2) 165.6 .
O6 H6B O4 0.99 1.71 2.597(3) 147.0 2_666
O7 H7A O1 0.93 1.74 2.646(3) 164.3 .
O7 H7B O3 0.94 1.83 2.751(3) 168.5 2_666
O101 H10D O104 0.85 1.98 2.830(4) 171.9 2_667
O101 H10E O104 0.86 1.96 2.807(4) 166.6 .
O102 H10J O101 0.84 1.96 2.793(4) 168.4 2_656
O102 H10K O103 0.81 2.22 2.949(4) 149.1 .
O103 H10H O1 0.97 1.87 2.742(3) 147.8 .
O103 H10I O102 0.93 1.92 2.815(4) 160.9 2_655
O104 H10F O3 0.83 1.95 2.766(3) 169.2 .
O104 H10G O105 0.83 2.08 2.903(3) 170.6 2_566
O105 H10B O6 0.82 2.04 2.851(3) 169.8 2_566
O105 H10C O103 0.89 1.93 2.814(4) 173.4 1_455
N3 H20A O5 0.93 2.39 3.301(9) 167.4 .
C20 H20A O5 0.93 2.39 3.301(9) 167.4 .
